data_2023193
loop_
_publ_author_name
'Abu-Zaied, Mamdouh A.'
'Nawwar, Galal A.'
'Elgemeie, Galal H.'
'Jones, Peter G.'

_publ_section_title
;
 Crystal structures of four thioglycosides involving carbamimidothioate
 groups
;
_journal_coeditor_code YZ2056
_journal_issue 8
_journal_name_full 'Acta Crystallographica Section E Crystallographic Communications'
_journal_paper_doi 10.1107/S2056989024006455
_journal_volume 80
_journal_year 2024
_chemical_absolute_configuration ad
_chemical_formula_iupac 'C17 H23 N3 O9 S'
_chemical_formula_moiety 'C17 H23 N3 O9 S'
_chemical_formula_sum 'C17 H23 N3 O9 S'
_chemical_formula_weight 445.44
_chemical_name_systematic
;
2',3',4',6'-Tetra-<i>O</i>-acetyl-\b-<i>D</i>-galactopyranosyl
<i>N</i>'-cyano-<i>N</i>-methylcarbamimidothioate
;
_space_group_crystal_system orthorhombic
_space_group_IT_number 19
_space_group_name_Hall 'P 2ac 2ab'
_space_group_name_H-M_alt 'P 21 21 21'
_atom_sites_solution_hydrogens mixed
_atom_sites_solution_primary dual
_audit_creation_method <i>SHELXL-2019/3</i>
_cell_angle_alpha 90
_cell_angle_beta 90
_cell_angle_gamma 90
_cell_formula_units_Z 4
_cell_length_a 7.34295(7)
_cell_length_b 13.92258(13)
_cell_length_c 21.07464(18)
_cell_measurement_reflns_used 79622
_cell_measurement_temperature 100(2)
_cell_measurement_theta_max 79.9760
_cell_measurement_theta_min 3.8040
_cell_volume 2154.52(3)
_computing_cell_refinement
;
CrysAlisPro 1.171.42.96a (Rigaku OD, 2023)
;
_computing_data_collection
;
CrysAlisPro 1.171.42.96a (Rigaku OD, 2023)
;
_computing_data_reduction
;
CrysAlisPro 1.171.42.96a (Rigaku OD, 2023)
;
_computing_molecular_graphics
;
XP, Version 5.1 (Bruker, 1998)
;
_computing_publication_material
;
<i>SHELXL2019/3</i> (Sheldrick, 2015b)
;
_computing_structure_refinement
;
<i>SHELXL2019/3</i> (Sheldrick, 2015b)
;
_computing_structure_solution
;
<i>SHELXT</i> (Sheldrick, 2015a)
;
_diffrn_ambient_temperature 100.00(10)
_diffrn_detector 'Hybrid Pixel Array Detector'
_diffrn_detector_area_resol_mean 10.0000
_diffrn_measured_fraction_theta_full 1.000
_diffrn_measured_fraction_theta_max 0.996
_diffrn_measurement_device 'four-circle diffractometer'
_diffrn_measurement_device_type 'XtaLAB Synergy'
_diffrn_measurement_method '\w scans'
_diffrn_radiation_monochromator mirror
_diffrn_radiation_probe x-ray
_diffrn_radiation_type 'Cu K\a'
_diffrn_radiation_wavelength 1.54184
_diffrn_reflns_av_R_equivalents 0.0470
_diffrn_reflns_av_unetI/netI 0.0120
_diffrn_reflns_limit_h_max 8
_diffrn_reflns_limit_h_min -9
_diffrn_reflns_limit_k_max 17
_diffrn_reflns_limit_k_min -17
_diffrn_reflns_limit_l_max 26
_diffrn_reflns_limit_l_min -26
_diffrn_reflns_number 101235
_diffrn_reflns_theta_full 77.500
_diffrn_reflns_theta_max 80.390
_diffrn_reflns_theta_min 3.805
_diffrn_source 'micro-focus sealed X-ray tube'
_exptl_absorpt_coefficient_mu 1.814
_exptl_absorpt_correction_T_max 1.00000
_exptl_absorpt_correction_T_min 0.69392
_exptl_absorpt_correction_type multi-scan
_exptl_absorpt_process_details
;
(CrysAlisPro; Rigaku OD, 2023)
;
_exptl_crystal_colour colourless
_exptl_crystal_density_diffrn 1.373
_exptl_crystal_description lath
_exptl_crystal_F_000 936
_exptl_crystal_size_max 0.18
_exptl_crystal_size_mid 0.08
_exptl_crystal_size_min 0.06
_refine_diff_density_max 0.205
_refine_diff_density_min -0.243
_refine_ls_abs_structure_details
;
Flack <i>x</i> determined using 1977 quotients
[(<i>I</i>^+^)-(<i>I</i>^-^)]/[(<i>I</i>^+^)+(<i>I</i>^-^)]
 (Parsons <i>et al.</i>,  2013)
;
_refine_ls_abs_structure_Flack 0.000(4)
_refine_ls_extinction_method none
_refine_ls_goodness_of_fit_ref 1.047
_refine_ls_hydrogen_treatment mixed
_refine_ls_matrix_type full
_refine_ls_number_parameters 280
_refine_ls_number_reflns 4696
_refine_ls_number_restraints 0
_refine_ls_restrained_S_all 1.047
_refine_ls_R_factor_all 0.0245
_refine_ls_R_factor_gt 0.0243
_refine_ls_shift/su_max 0.001
_refine_ls_shift/su_mean 0.000
_refine_ls_structure_factor_coef Fsqd
_refine_ls_weighting_details 'w=1/[\s^2^(Fo^2^)+(0.0391P)^2^+0.5241P] where P=(Fo^2^+2Fc^2^)/3'
_refine_ls_weighting_scheme calc
_refine_ls_wR_factor_gt 0.0653
_refine_ls_wR_factor_ref 0.0654
_reflns_number_gt 4656
_reflns_number_total 4696
_reflns_threshold_expression 'I > 2\s(I)'
_cod_data_source_file yz2056.cif
_cod_data_source_block 5c
_cod_database_code 2023193
_shelx_space_group_comment
;
The symmetry employed for this shelxl refinement is uniquely defined
by the following loop, which should always be used as a source of
symmetry information in preference to the above space-group names.
They are only intended as comments.
;
_shelx_estimated_absorpt_t_min 0.736
_shelx_estimated_absorpt_t_max 0.899

loop_
_space_group_symop_operation_xyz
'x, y, z'
'-x+1/2, -y, z+1/2'
'-x, y+1/2, -z+1/2'
'x+1/2, -y+1/2, -z'

loop_
_atom_site_type_symbol
_atom_site_label
_atom_site_fract_x
_atom_site_fract_y
_atom_site_fract_z
_atom_site_U_iso_or_equiv
_atom_site_adp_type
_atom_site_calc_flag
_atom_site_occupancy
_atom_site_disorder_assembly
_atom_site_disorder_group
C C1 0.7245(2) 0.66817(11) 0.24727(7) 0.0175(3) Uani d 1 . .
H H1 0.647646 0.622077 0.222619 0.021 Uiso calc 1 . .
C C2 0.7436(2) 0.63486(11) 0.31640(7) 0.0175(3) Uani d 1 . .
H H2 0.821482 0.680873 0.340715 0.021 Uiso calc 1 . .
C C3 0.5550(2) 0.62966(11) 0.34555(7) 0.0186(3) Uani d 1 . .
H H3 0.481679 0.578900 0.323780 0.022 Uiso calc 1 . .
C C4 0.4581(2) 0.72607(11) 0.34056(7) 0.0185(3) Uani d 1 . .
H H4 0.329134 0.719336 0.355137 0.022 Uiso calc 1 . .
C C5 0.4620(2) 0.75995(12) 0.27171(7) 0.0190(3) Uani d 1 . .
H H5 0.386177 0.715479 0.245419 0.023 Uiso calc 1 . .
C C6 0.3941(2) 0.86165(13) 0.26249(8) 0.0220(3) Uani d 1 . .
H H6A 0.465331 0.906758 0.289018 0.026 Uiso calc 1 . .
H H6B 0.406753 0.881043 0.217511 0.026 Uiso calc 1 . .
C C7 0.9950(2) 0.53207(12) 0.34050(8) 0.0212(3) Uani d 1 . .
C C8 1.0445(3) 0.42928(13) 0.34965(10) 0.0297(4) Uani d 1 . .
H H8A 0.985654 0.404839 0.388139 0.045 Uiso calc 1 . .
H H8B 1.176944 0.423482 0.353899 0.045 Uiso calc 1 . .
H H8C 1.003474 0.391885 0.312942 0.045 Uiso calc 1 . .
C C9 0.5360(3) 0.51546(12) 0.43004(8) 0.0230(3) Uani d 1 . .
C C10 0.5724(4) 0.50524(16) 0.49966(9) 0.0377(5) Uani d 1 . .
H H10A 0.699096 0.485345 0.506176 0.057 Uiso calc 1 . .
H H10B 0.490580 0.456708 0.517579 0.057 Uiso calc 1 . .
H H10C 0.551481 0.566968 0.520780 0.057 Uiso calc 1 . .
C C11 0.4671(3) 0.82059(13) 0.43472(8) 0.0261(4) Uani d 1 . .
C C12 0.5824(3) 0.88888(17) 0.47181(9) 0.0372(5) Uani d 1 . .
H H12A 0.698702 0.858196 0.482204 0.056 Uiso calc 1 . .
H H12B 0.519163 0.906535 0.511071 0.056 Uiso calc 1 . .
H H12C 0.604794 0.946716 0.446483 0.056 Uiso calc 1 . .
C C13 0.1541(2) 0.92475(13) 0.32696(8) 0.0221(3) Uani d 1 . .
C C14 -0.0443(3) 0.91212(15) 0.34173(10) 0.0327(4) Uani d 1 . .
H H14A -0.109624 0.893846 0.303029 0.049 Uiso calc 1 . .
H H14B -0.093902 0.972604 0.358067 0.049 Uiso calc 1 . .
H H14C -0.058888 0.861664 0.373752 0.049 Uiso calc 1 . .
C C15 0.9103(2) 0.69674(12) 0.13212(8) 0.0181(3) Uani d 1 . .
C C16 1.2166(2) 0.68567(14) 0.11683(8) 0.0249(4) Uani d 1 . .
C C17 0.7119(3) 0.73704(15) 0.04334(8) 0.0285(4) Uani d 1 . .
H H17A 0.770265 0.689313 0.015862 0.043 Uiso calc 1 . .
H H17B 0.762210 0.800769 0.034218 0.043 Uiso calc 1 . .
H H17C 0.580422 0.737392 0.035412 0.043 Uiso calc 1 . .
S S1 0.95046(5) 0.67585(3) 0.21342(2) 0.01798(9) Uani d 1 . .
O O1 0.64503(16) 0.76112(8) 0.24695(5) 0.0186(2) Uani d 1 . .
O O2 0.81975(17) 0.54006(8) 0.31925(6) 0.0189(2) Uani d 1 . .
O O3 0.57416(18) 0.60665(8) 0.41145(5) 0.0217(2) Uani d 1 . .
O O4 0.55196(18) 0.79518(8) 0.37979(5) 0.0202(2) Uani d 1 . .
O O6 0.20487(16) 0.86283(9) 0.28113(6) 0.0221(2) Uani d 1 . .
O O7 1.09046(18) 0.60030(10) 0.35057(7) 0.0316(3) Uani d 1 . .
O O8 0.4844(2) 0.45319(9) 0.39517(7) 0.0297(3) Uani d 1 . .
O O9 0.3195(2) 0.79158(11) 0.44988(7) 0.0380(4) Uani d 1 . .
O O10 0.25533(19) 0.98057(9) 0.35237(6) 0.0279(3) Uani d 1 . .
N N1 0.7460(2) 0.71274(11) 0.10956(7) 0.0217(3) Uani d 1 . .
H H01 0.652(4) 0.7055(19) 0.1332(13) 0.040(7) Uiso d 1 . .
N N2 1.0520(2) 0.70085(11) 0.09343(6) 0.0213(3) Uani d 1 . .
N N3 1.3664(2) 0.67346(17) 0.13200(8) 0.0384(4) Uani d 1 . .

loop_
_atom_site_aniso_label
_atom_site_aniso_U_11
_atom_site_aniso_U_22
_atom_site_aniso_U_33
_atom_site_aniso_U_12
_atom_site_aniso_U_13
_atom_site_aniso_U_23
C1 0.0156(7) 0.0199(7) 0.0169(7) 0.0000(6) 0.0008(6) 0.0010(6)
C2 0.0188(8) 0.0164(7) 0.0173(7) -0.0002(6) 0.0004(6) 0.0014(6)
C3 0.0205(8) 0.0199(7) 0.0153(7) -0.0012(7) 0.0012(6) 0.0018(5)
C4 0.0177(7) 0.0198(7) 0.0180(7) -0.0008(6) 0.0012(6) -0.0002(6)
C5 0.0163(7) 0.0222(7) 0.0186(7) -0.0004(7) 0.0015(6) 0.0003(6)
C6 0.0180(8) 0.0252(8) 0.0228(8) 0.0036(6) 0.0030(6) 0.0029(6)
C7 0.0198(8) 0.0235(8) 0.0202(7) -0.0002(6) -0.0033(6) 0.0010(6)
C8 0.0289(9) 0.0234(8) 0.0369(9) 0.0040(8) -0.0100(8) 0.0013(7)
C9 0.0197(8) 0.0231(8) 0.0261(8) 0.0008(7) 0.0039(7) 0.0060(6)
C10 0.0536(14) 0.0347(10) 0.0249(9) -0.0017(10) 0.0019(9) 0.0107(7)
C11 0.0326(9) 0.0261(8) 0.0194(7) 0.0043(8) 0.0044(7) -0.0010(6)
C12 0.0434(12) 0.0422(11) 0.0260(9) 0.0012(10) -0.0007(8) -0.0113(8)
C13 0.0228(8) 0.0221(8) 0.0214(7) 0.0035(7) -0.0002(7) 0.0024(6)
C14 0.0231(9) 0.0388(10) 0.0361(10) -0.0005(8) 0.0074(8) -0.0075(8)
C15 0.0176(8) 0.0190(7) 0.0176(7) -0.0005(6) 0.0003(6) -0.0004(6)
C16 0.0194(8) 0.0387(10) 0.0166(7) -0.0024(7) 0.0024(6) -0.0017(7)
C17 0.0240(9) 0.0420(10) 0.0196(8) 0.0059(8) -0.0023(7) 0.0020(8)
S1 0.01381(17) 0.02384(18) 0.01629(17) -0.00034(15) -0.00027(14) 0.00170(13)
O1 0.0168(5) 0.0193(5) 0.0197(5) 0.0016(4) 0.0026(4) 0.0023(4)
O2 0.0177(6) 0.0172(5) 0.0219(6) 0.0004(4) -0.0022(4) 0.0009(4)
O3 0.0269(6) 0.0221(5) 0.0162(5) -0.0004(5) 0.0013(5) 0.0028(4)
O4 0.0213(5) 0.0217(5) 0.0175(5) 0.0006(5) 0.0018(5) -0.0017(4)
O6 0.0164(5) 0.0252(6) 0.0246(6) 0.0023(5) 0.0002(5) -0.0026(5)
O7 0.0221(7) 0.0256(6) 0.0472(8) -0.0029(5) -0.0103(6) -0.0004(6)
O8 0.0332(7) 0.0232(6) 0.0327(7) -0.0053(5) -0.0017(6) 0.0047(5)
O9 0.0399(8) 0.0419(8) 0.0323(7) -0.0035(7) 0.0172(7) -0.0059(6)
O10 0.0266(7) 0.0270(6) 0.0300(7) -0.0003(5) -0.0013(5) -0.0039(5)
N1 0.0153(7) 0.0322(7) 0.0175(7) 0.0020(6) 0.0006(6) 0.0043(6)
N2 0.0157(7) 0.0297(7) 0.0184(6) -0.0008(6) -0.0006(5) -0.0011(5)
N3 0.0182(7) 0.0710(13) 0.0258(7) 0.0004(9) 0.0014(6) -0.0035(9)

loop_
_atom_type_symbol
_atom_type_description
_atom_type_scat_dispersion_real
_atom_type_scat_dispersion_imag
_atom_type_scat_source
C C 0.0181 0.0091 'International Tables Vol C Tables 4.2.6.8 and 6.1.1.4'
H H 0.0000 0.0000 'International Tables Vol C Tables 4.2.6.8 and 6.1.1.4'
N N 0.0311 0.0180 'International Tables Vol C Tables 4.2.6.8 and 6.1.1.4'
O O 0.0492 0.0322 'International Tables Vol C Tables 4.2.6.8 and 6.1.1.4'
S S 0.3331 0.5567 'International Tables Vol C Tables 4.2.6.8 and 6.1.1.4'

loop_
_geom_angle_atom_site_label_1
_geom_angle_atom_site_label_2
_geom_angle_atom_site_label_3
_geom_angle_site_symmetry_1
_geom_angle_site_symmetry_3
_geom_angle
_geom_angle_publ_flag
O1 C1 C2 . . 108.51(12) ?
O1 C1 S1 . . 108.74(10) ?
C2 C1 S1 . . 107.94(11) ?
O1 C1 H1 . . 110.5 ?
C2 C1 H1 . . 110.5 ?
S1 C1 H1 . . 110.5 ?
O2 C2 C3 . . 107.15(13) ?
O2 C2 C1 . . 110.69(13) ?
C3 C2 C1 . . 108.38(13) ?
O2 C2 H2 . . 110.2 ?
C3 C2 H2 . . 110.2 ?
C1 C2 H2 . . 110.2 ?
O3 C3 C2 . . 108.29(13) ?
O3 C3 C4 . . 108.06(13) ?
C2 C3 C4 . . 110.90(13) ?
O3 C3 H3 . . 109.9 ?
C2 C3 H3 . . 109.9 ?
C4 C3 H3 . . 109.9 ?
O4 C4 C3 . . 108.95(13) ?
O4 C4 C5 . . 109.25(12) ?
C3 C4 C5 . . 109.23(13) ?
O4 C4 H4 . . 109.8 ?
C3 C4 H4 . . 109.8 ?
C5 C4 H4 . . 109.8 ?
O1 C5 C6 . . 104.46(13) ?
O1 C5 C4 . . 111.40(13) ?
C6 C5 C4 . . 113.90(13) ?
O1 C5 H5 . . 109.0 ?
C6 C5 H5 . . 109.0 ?
C4 C5 H5 . . 109.0 ?
O6 C6 C5 . . 107.00(14) ?
O6 C6 H6A . . 110.3 ?
C5 C6 H6A . . 110.3 ?
O6 C6 H6B . . 110.3 ?
C5 C6 H6B . . 110.3 ?
H6A C6 H6B . . 108.6 ?
O7 C7 O2 . . 122.93(16) ?
O7 C7 C8 . . 126.55(17) ?
O2 C7 C8 . . 110.51(14) ?
C7 C8 H8A . . 109.5 ?
C7 C8 H8B . . 109.5 ?
H8A C8 H8B . . 109.5 ?
C7 C8 H8C . . 109.5 ?
H8A C8 H8C . . 109.5 ?
H8B C8 H8C . . 109.5 ?
O8 C9 O3 . . 124.38(16) ?
O8 C9 C10 . . 126.05(16) ?
O3 C9 C10 . . 109.56(15) ?
C9 C10 H10A . . 109.5 ?
C9 C10 H10B . . 109.5 ?
H10A C10 H10B . . 109.5 ?
C9 C10 H10C . . 109.5 ?
H10A C10 H10C . . 109.5 ?
H10B C10 H10C . . 109.5 ?
O9 C11 O4 . . 123.51(18) ?
O9 C11 C12 . . 125.92(17) ?
O4 C11 C12 . . 110.57(17) ?
C11 C12 H12A . . 109.5 ?
C11 C12 H12B . . 109.5 ?
H12A C12 H12B . . 109.5 ?
C11 C12 H12C . . 109.5 ?
H12A C12 H12C . . 109.5 ?
H12B C12 H12C . . 109.5 ?
O10 C13 O6 . . 124.22(17) ?
O10 C13 C14 . . 125.75(18) ?
O6 C13 C14 . . 110.02(16) ?
C13 C14 H14A . . 109.5 ?
C13 C14 H14B . . 109.5 ?
H14A C14 H14B . . 109.5 ?
C13 C14 H14C . . 109.5 ?
H14A C14 H14C . . 109.5 ?
H14B C14 H14C . . 109.5 ?
N1 C15 N2 . . 119.42(15) ?
N1 C15 S1 . . 122.16(13) ?
N2 C15 S1 . . 118.34(13) ?
N3 C16 N2 . . 174.04(19) ?
N1 C17 H17A . . 109.5 ?
N1 C17 H17B . . 109.5 ?
H17A C17 H17B . . 109.5 ?
N1 C17 H17C . . 109.5 ?
H17A C17 H17C . . 109.5 ?
H17B C17 H17C . . 109.5 ?
C15 S1 C1 . . 103.86(8) y
C1 O1 C5 . . 111.79(12) ?
C7 O2 C2 . . 117.09(13) ?
C9 O3 C3 . . 117.96(13) ?
C11 O4 C4 . . 116.22(14) ?
C13 O6 C6 . . 117.93(14) ?
C15 N1 C17 . . 122.85(15) ?
C15 N1 H01 . . 120.6(18) ?
C17 N1 H01 . . 116.4(18) ?
C16 N2 C15 . . 118.82(14) ?

loop_
_geom_bond_atom_site_label_1
_geom_bond_atom_site_label_2
_geom_bond_site_symmetry_2
_geom_bond_distance
_geom_bond_publ_flag
C1 O1 . 1.4195(19) ?
C1 C2 . 1.535(2) ?
C1 S1 . 1.8093(16) y
C1 H1 . 1.0000 ?
C2 O2 . 1.4346(19) ?
C2 C3 . 1.517(2) ?
C2 H2 . 1.0000 ?
C3 O3 . 1.4321(18) ?
C3 C4 . 1.523(2) ?
C3 H3 . 1.0000 ?
C4 O4 . 1.4438(19) ?
C4 C5 . 1.526(2) ?
C4 H4 . 1.0000 ?
C5 O1 . 1.4421(19) ?
C5 C6 . 1.513(2) ?
C5 H5 . 1.0000 ?
C6 O6 . 1.444(2) ?
C6 H6A . 0.9900 ?
C6 H6B . 0.9900 ?
C7 O7 . 1.199(2) ?
C7 O2 . 1.367(2) ?
C7 C8 . 1.489(2) ?
C8 H8A . 0.9800 ?
C8 H8B . 0.9800 ?
C8 H8C . 0.9800 ?
C9 O8 . 1.198(2) ?
C9 O3 . 1.358(2) ?
C9 C10 . 1.498(3) ?
C10 H10A . 0.9800 ?
C10 H10B . 0.9800 ?
C10 H10C . 0.9800 ?
C11 O9 . 1.200(3) ?
C11 O4 . 1.361(2) ?
C11 C12 . 1.493(3) ?
C12 H12A . 0.9800 ?
C12 H12B . 0.9800 ?
C12 H12C . 0.9800 ?
C13 O10 . 1.201(2) ?
C13 O6 . 1.347(2) ?
C13 C14 . 1.500(3) ?
C14 H14A . 0.9800 ?
C14 H14B . 0.9800 ?
C14 H14C . 0.9800 ?
C15 N1 . 1.316(2) y
C15 N2 . 1.323(2) y
C15 S1 . 1.7628(17) y
C16 N3 . 1.158(3) ?
C16 N2 . 1.322(2) y
C17 N1 . 1.458(2) y
C17 H17A . 0.9800 ?
C17 H17B . 0.9800 ?
C17 H17C . 0.9800 ?
N1 H01 . 0.86(3) ?

loop_
_geom_hbond_atom_site_label_D
_geom_hbond_atom_site_label_H
_geom_hbond_atom_site_label_A
_geom_hbond_site_symmetry_A
_geom_hbond_distance_DH
_geom_hbond_distance_HA
_geom_hbond_distance_DA
_geom_hbond_angle_DHA
_geom_hbond_publ_flag
N1 H01 O1 . 0.86(3) 2.52(3) 3.0637(19) 122(2) yes
N1 H01 N3 1_455 0.86(3) 2.14(3) 2.880(2) 144(2) yes
C4 H4 O7 1_455 1.00 2.41 3.225(2) 137.7 yes
C5 H5 N3 1_455 1.00 2.47 3.258(2) 135.8 yes
C1 H1 O10 3_645 1.00 2.62 3.355(2) 129.9 yes
C8 H8C O6 3_645 0.98 2.54 3.436(2) 152.5 yes
C8 H8B O8 1_655 0.98 2.45 3.386(3) 158.6 yes

loop_
_geom_torsion_atom_site_label_1
_geom_torsion_atom_site_label_2
_geom_torsion_atom_site_label_3
_geom_torsion_atom_site_label_4
_geom_torsion_site_symmetry_1
_geom_torsion_site_symmetry_2
_geom_torsion_site_symmetry_3
_geom_torsion_site_symmetry_4
_geom_torsion
_geom_torsion_publ_flag
O1 C1 C2 O2 . . . . 178.70(12) ?
S1 C1 C2 O2 . . . . -63.63(14) ?
O1 C1 C2 C3 . . . . 61.46(16) ?
S1 C1 C2 C3 . . . . 179.13(11) ?
O2 C2 C3 O3 . . . . 65.42(15) ?
C1 C2 C3 O3 . . . . -175.09(12) ?
O2 C2 C3 C4 . . . . -176.17(12) ?
C1 C2 C3 C4 . . . . -56.69(16) ?
O3 C3 C4 O4 . . . . 51.99(17) ?
C2 C3 C4 O4 . . . . -66.56(16) ?
O3 C3 C4 C5 . . . . 171.26(13) ?
C2 C3 C4 C5 . . . . 52.72(17) ?
O4 C4 C5 O1 . . . . 65.43(17) ?
C3 C4 C5 O1 . . . . -53.66(17) ?
O4 C4 C5 C6 . . . . -52.41(19) ?
C3 C4 C5 C6 . . . . -171.50(14) ?
O1 C5 C6 O6 . . . . 174.83(12) ?
C4 C5 C6 O6 . . . . -63.41(17) y
N1 C15 S1 C1 . . . . 6.76(16) y
N2 C15 S1 C1 . . . . -176.51(13) y
O1 C1 S1 C15 . . . . -70.91(12) y
C2 C1 S1 C15 . . . . 171.56(11) ?
C2 C1 O1 C5 . . . . -64.48(15) ?
S1 C1 O1 C5 . . . . 178.36(10) y
C6 C5 O1 C1 . . . . -175.22(13) ?
C4 C5 O1 C1 . . . . 61.38(16) ?
O7 C7 O2 C2 . . . . -7.4(2) y
C8 C7 O2 C2 . . . . 171.72(14) ?
C3 C2 O2 C7 . . . . -133.78(14) ?
C1 C2 O2 C7 . . . . 108.23(15) y
O8 C9 O3 C3 . . . . -1.3(3) y
C10 C9 O3 C3 . . . . 177.46(16) ?
C2 C3 O3 C9 . . . . -103.98(17) y
C4 C3 O3 C9 . . . . 135.83(15) ?
O9 C11 O4 C4 . . . . -2.9(3) y
C12 C11 O4 C4 . . . . 177.55(15) ?
C3 C4 O4 C11 . . . . -106.48(16) y
C5 C4 O4 C11 . . . . 134.26(15) ?
O10 C13 O6 C6 . . . . 1.7(3) y
C14 C13 O6 C6 . . . . -177.37(15) ?
C5 C6 O6 C13 . . . . 123.04(16) y
N2 C15 N1 C17 . . . . -1.3(3) ?
S1 C15 N1 C17 . . . . 175.39(14) ?
N1 C15 N2 C16 . . . . 179.27(17) ?
S1 C15 N2 C16 . . . . 2.4(2) y
